data_4084297
loop_
_publ_author_name
'Chen, Ming-Tsz'
'Lee, Wei-Ying'
'Tsai, Tzung-Ling'
'Liang, Lan-Chang'

_publ_section_title
;
 Nickel(II) Complexes Containing Bidentate Diarylamido Phosphine
 Chelates: Kumada Couplings Kinetically Preferred to \b-Hydrogen
 Elimination
;
_journal_issue 20
_journal_name_full Organometallics
_journal_page_first 5852
_journal_paper_doi 10.1021/om5006353
_journal_volume 33
_journal_year 2014
_chemical_formula_moiety 'C37 H44 N1 Ni1 P2 Si1'
_chemical_formula_sum 'C37 H51 N Ni P2 Si'
_chemical_formula_weight 658.53
_chemical_name_systematic
;
 ?
;
_space_group_IT_number 14
_symmetry_cell_setting monoclinic
_symmetry_space_group_name_Hall '-P 2yn'
_symmetry_space_group_name_H-M 'P 1 21/n 1'
_atom_sites_solution_hydrogens geom
_atom_sites_solution_primary direct
_atom_sites_solution_secondary difmap
_audit_creation_method SHELXL-97
_cell_angle_alpha 90.00
_cell_angle_beta 92.4110(10)
_cell_angle_gamma 90.00
_cell_formula_units_Z 4
_cell_length_a 10.3790(2)
_cell_length_b 13.7140(3)
_cell_length_c 24.6930(7)
_cell_measurement_reflns_used 56934
_cell_measurement_temperature 100(2)
_cell_measurement_theta_max 25.028
_cell_measurement_theta_min 2.037
_cell_volume 3511.63(14)
_computing_cell_refinement 'HKL Scalepack (Otwinowski & Minor 1997)'
_computing_data_collection 'Collect (Nonius BV, 1997-2000)'
_computing_data_reduction 'HKL Denzo and Scalepack (Otwinowski & Minor 19'
_computing_molecular_graphics 'Ortep-3 for Windows (Farrugia, 1997)'
_computing_publication_material 'WinGX publication routines (Farrugia, 1999)'
_computing_structure_refinement 'SHELXL-97 (Sheldrick, 1997)'
_computing_structure_solution 'SHELXS-97 (Sheldrick, 1997)'
_diffrn_ambient_temperature 100(2)
_diffrn_measured_fraction_theta_full 0.999
_diffrn_measured_fraction_theta_max 0.999
_diffrn_measurement_device_type KappaCCD
_diffrn_measurement_method 'CCD rotation images, thick slices'
_diffrn_radiation_monochromator graphite
_diffrn_radiation_source 'fine-focus sealed tube'
_diffrn_radiation_type MoK\a
_diffrn_radiation_wavelength 0.71073
_diffrn_reflns_av_R_equivalents 0.0678
_diffrn_reflns_av_sigmaI/netI 0.0580
_diffrn_reflns_limit_h_max 8
_diffrn_reflns_limit_h_min -12
_diffrn_reflns_limit_k_max 16
_diffrn_reflns_limit_k_min -9
_diffrn_reflns_limit_l_max 29
_diffrn_reflns_limit_l_min -29
_diffrn_reflns_number 21017
_diffrn_reflns_theta_full 25.00
_diffrn_reflns_theta_max 24.99
_diffrn_reflns_theta_min 2.10
_exptl_absorpt_coefficient_mu 0.704
_exptl_absorpt_correction_T_max 0.9231
_exptl_absorpt_correction_T_min 0.8163
_exptl_absorpt_correction_type multi-scan
_exptl_absorpt_process_details 'SADABS (Sheldrick, 1996)'
_exptl_crystal_colour black
_exptl_crystal_density_diffrn 1.246
_exptl_crystal_density_method 'not measured'
_exptl_crystal_description prism
_exptl_crystal_F_000 1408
_exptl_crystal_size_max 0.37
_exptl_crystal_size_mid 0.17
_exptl_crystal_size_min 0.12
_refine_diff_density_max 0.653
_refine_diff_density_min -1.140
_refine_diff_density_rms 0.258
_refine_ls_extinction_coef 0.0173(11)
_refine_ls_extinction_expression Fc^*^=kFc[1+0.001xFc^2^\l^3^/sin(2\q)]^-1/4^
_refine_ls_extinction_method SHELXL
_refine_ls_goodness_of_fit_ref 1.127
_refine_ls_hydrogen_treatment constr
_refine_ls_matrix_type full
_refine_ls_number_parameters 380
_refine_ls_number_reflns 6186
_refine_ls_number_restraints 0
_refine_ls_restrained_S_all 1.127
_refine_ls_R_factor_all 0.0677
_refine_ls_R_factor_gt 0.0460
_refine_ls_shift/su_max 0.017
_refine_ls_shift/su_mean 0.000
_refine_ls_structure_factor_coef Fsqd
_refine_ls_weighting_details 'calc w=1/[\s^2^(Fo^2^)+(0.0764P)^2^+1.8182P] where P=(Fo^2^+2Fc^2^)/3'
_refine_ls_weighting_scheme calc
_refine_ls_wR_factor_gt 0.1140
_refine_ls_wR_factor_ref 0.1422
_reflns_number_gt 4995
_reflns_number_total 6186
_reflns_threshold_expression >2sigma(I)
_cod_data_source_file om5006353_si_002.cif
_cod_data_source_block 3370
_cod_original_sg_symbol_H-M 'P 21/n'
_cod_database_code 4084297

loop_
_symmetry_equiv_pos_as_xyz
'x, y, z'
'-x+1/2, y+1/2, -z+1/2'
'-x, -y, -z'
'x-1/2, -y-1/2, z-1/2'

loop_
_atom_site_label
_atom_site_type_symbol
_atom_site_fract_x
_atom_site_fract_y
_atom_site_fract_z
_atom_site_U_iso_or_equiv
_atom_site_adp_type
_atom_site_occupancy
_atom_site_symmetry_multiplicity
_atom_site_calc_flag
_atom_site_refinement_flags
Ni1 Ni 0.15740(4) 0.21422(3) 0.411966(16) 0.01587(16) Uani 1 1 d .
P1 P -0.03908(7) 0.26563(6) 0.41211(3) 0.0166(2) Uani 1 1 d .
P2 P 0.30350(8) 0.10499(7) 0.38983(3) 0.0200(2) Uani 1 1 d .
Si2 Si 0.18622(8) 0.21521(7) 0.53734(4) 0.0205(2) Uani 1 1 d .
N1 N 0.1805(2) 0.3232(2) 0.36220(10) 0.0166(6) Uani 1 1 d .
C1 C 0.2761(3) 0.3293(2) 0.32207(12) 0.0175(7) Uani 1 1 d .
C2 C 0.3971(3) 0.3703(2) 0.33542(13) 0.0205(7) Uani 1 1 d .
C3 C 0.4297(3) 0.4096(3) 0.39201(13) 0.0230(8) Uani 1 1 d .
H3 H 0.3486 0.4194 0.4085 0.028 Uiso 1 1 d R
C4 C 0.5092(4) 0.3363(3) 0.42571(15) 0.0333(9) Uani 1 1 d .
H4A H 0.5278 0.3625 0.4612 0.040 Uiso 1 1 d R
H4B H 0.5884 0.3240 0.4082 0.040 Uiso 1 1 d R
H4C H 0.4622 0.2764 0.4287 0.040 Uiso 1 1 d R
C5 C 0.4974(3) 0.5088(3) 0.39221(15) 0.0296(8) Uani 1 1 d .
H5A H 0.5143 0.5300 0.4288 0.036 Uiso 1 1 d R
H5B H 0.4437 0.5557 0.3733 0.036 Uiso 1 1 d R
H5C H 0.5774 0.5024 0.3743 0.036 Uiso 1 1 d R
C6 C 0.4879(3) 0.3751(3) 0.29497(14) 0.0256(8) Uani 1 1 d .
H6 H 0.5710 0.4036 0.3032 0.031 Uiso 1 1 d R
C7 C 0.4585(3) 0.3408(3) 0.24306(15) 0.0297(9) Uani 1 1 d .
H7 H 0.5230 0.3433 0.2164 0.036 Uiso 1 1 d R
C8 C 0.3380(3) 0.3019(3) 0.23001(14) 0.0254(8) Uani 1 1 d .
H8 H 0.3184 0.2786 0.1939 0.030 Uiso 1 1 d R
C9 C 0.2449(3) 0.2956(3) 0.26875(13) 0.0221(8) Uani 1 1 d .
C10 C 0.1128(3) 0.2537(3) 0.25378(14) 0.0259(8) Uani 1 1 d .
H10 H 0.0660 0.2537 0.2866 0.031 Uiso 1 1 d R
C11 C 0.1184(4) 0.1497(3) 0.23286(17) 0.0400(10) Uani 1 1 d .
H11A H 0.0328 0.1261 0.2246 0.048 Uiso 1 1 d R
H11B H 0.1599 0.1084 0.2598 0.048 Uiso 1 1 d R
H11C H 0.1669 0.1494 0.2007 0.048 Uiso 1 1 d R
C12 C 0.0386(4) 0.3179(3) 0.21238(16) 0.0360(9) Uani 1 1 d .
H12A H -0.0447 0.2904 0.2036 0.043 Uiso 1 1 d R
H12B H 0.0869 0.3219 0.1801 0.043 Uiso 1 1 d R
H12C H 0.0284 0.3820 0.2271 0.043 Uiso 1 1 d R
C13 C 0.0883(3) 0.3958(2) 0.35662(12) 0.0154(7) Uani 1 1 d .
C14 C 0.1045(3) 0.4834(3) 0.32703(13) 0.0208(7) Uani 1 1 d .
H14 H 0.1827 0.4932 0.3083 0.025 Uiso 1 1 d R
C15 C 0.0084(3) 0.5534(2) 0.32464(13) 0.0211(7) Uani 1 1 d .
H15 H 0.0213 0.6132 0.3053 0.025 Uiso 1 1 d R
C16 C -0.1083(3) 0.5403(3) 0.34988(14) 0.0236(8) Uani 1 1 d .
H16 H -0.1750 0.5888 0.3479 0.028 Uiso 1 1 d R
C17 C -0.1268(3) 0.4548(3) 0.37848(13) 0.0202(7) Uani 1 1 d .
H17 H -0.2061 0.4445 0.3963 0.024 Uiso 1 1 d R
C18 C -0.0305(3) 0.3833(2) 0.38178(12) 0.0173(7) Uani 1 1 d .
C19 C -0.1305(3) 0.1869(3) 0.36401(13) 0.0188(7) Uani 1 1 d .
C20 C -0.2042(3) 0.2264(3) 0.32073(14) 0.0226(8) Uani 1 1 d .
H20 H -0.2109 0.2958 0.3168 0.027 Uiso 1 1 d R
C21 C -0.2669(3) 0.1653(3) 0.28362(14) 0.0277(8) Uani 1 1 d .
H21 H -0.3157 0.1938 0.2538 0.033 Uiso 1 1 d R
C22 C -0.2599(3) 0.0655(3) 0.28907(14) 0.0274(8) Uani 1 1 d .
H22 H -0.3046 0.0244 0.2630 0.033 Uiso 1 1 d R
C23 C -0.1882(3) 0.0259(3) 0.33223(14) 0.0260(8) Uani 1 1 d .
H23 H -0.1844 -0.0435 0.3370 0.031 Uiso 1 1 d R
C24 C -0.1227(3) 0.0858(3) 0.36891(14) 0.0234(8) Uani 1 1 d .
H24 H -0.0707 0.0577 0.3980 0.028 Uiso 1 1 d R
C25 C -0.1421(3) 0.2769(2) 0.46980(13) 0.0183(7) Uani 1 1 d .
C26 C -0.2186(3) 0.1989(3) 0.48597(14) 0.0214(7) Uani 1 1 d .
H26 H -0.2203 0.1397 0.4653 0.026 Uiso 1 1 d R
C27 C -0.2918(3) 0.2073(3) 0.53161(14) 0.0250(8) Uani 1 1 d .
H27 H -0.3435 0.1531 0.5423 0.030 Uiso 1 1 d R
C28 C -0.2902(3) 0.2922(3) 0.56143(14) 0.0269(8) Uani 1 1 d .
H28 H -0.3401 0.2980 0.5931 0.032 Uiso 1 1 d R
C29 C -0.2156(3) 0.3706(3) 0.54607(14) 0.0268(8) Uani 1 1 d .
H29 H -0.2160 0.4304 0.5664 0.032 Uiso 1 1 d R
C30 C -0.1410(3) 0.3627(3) 0.50047(13) 0.0223(7) Uani 1 1 d .
H30 H -0.0878 0.4163 0.4902 0.027 Uiso 1 1 d R
C31 C 0.1294(3) 0.1375(3) 0.47834(13) 0.0212(7) Uani 1 1 d .
H31A H 0.0394 0.1222 0.4801 0.025 Uiso 1 1 d R
H31B H 0.1784 0.0783 0.4770 0.025 Uiso 1 1 d R
C32 C 0.2112(3) 0.3464(3) 0.51908(14) 0.0277(8) Uani 1 1 d .
H32A H 0.2397 0.3820 0.5509 0.033 Uiso 1 1 d R
H32B H 0.1316 0.3735 0.5049 0.033 Uiso 1 1 d R
H32C H 0.2752 0.3508 0.4923 0.033 Uiso 1 1 d R
C33 C 0.0674(3) 0.2064(3) 0.59241(14) 0.0255(8) Uani 1 1 d .
H33A H 0.0959 0.2464 0.6225 0.031 Uiso 1 1 d R
H33B H 0.0611 0.1399 0.6041 0.031 Uiso 1 1 d R
H33C H -0.0156 0.2285 0.5788 0.031 Uiso 1 1 d R
C34 C 0.3453(3) 0.1721(3) 0.56732(15) 0.0350(9) Uani 1 1 d .
H34A H 0.3717 0.2133 0.5972 0.042 Uiso 1 1 d R
H34B H 0.4090 0.1744 0.5403 0.042 Uiso 1 1 d R
H34C H 0.3365 0.1063 0.5799 0.042 Uiso 1 1 d R
C35 C 0.2155(3) -0.0059(3) 0.37076(15) 0.0272(8) Uani 1 1 d .
H35A H 0.2755 -0.0554 0.3609 0.033 Uiso 1 1 d R
H35B H 0.1568 0.0075 0.3407 0.033 Uiso 1 1 d R
H35C H 0.1681 -0.0281 0.4010 0.033 Uiso 1 1 d R
C36 C 0.4203(3) 0.0592(3) 0.44122(14) 0.0266(8) Uani 1 1 d .
H36A H 0.4765 0.0128 0.4251 0.032 Uiso 1 1 d R
H36B H 0.3753 0.0283 0.4697 0.032 Uiso 1 1 d R
H36C H 0.4704 0.1126 0.4559 0.032 Uiso 1 1 d R
C37 C 0.4115(3) 0.1165(3) 0.33386(15) 0.0294(9) Uani 1 1 d .
H37A H 0.4654 0.0598 0.3326 0.035 Uiso 1 1 d R
H37B H 0.4644 0.1734 0.3396 0.035 Uiso 1 1 d R
H37C H 0.3624 0.1229 0.3003 0.035 Uiso 1 1 d R

loop_
_atom_site_aniso_label
_atom_site_aniso_U_11
_atom_site_aniso_U_22
_atom_site_aniso_U_33
_atom_site_aniso_U_23
_atom_site_aniso_U_13
_atom_site_aniso_U_12
Ni1 0.0139(2) 0.0165(3) 0.0172(2) 0.00157(17) 0.00023(15) 0.00205(16)
P1 0.0140(4) 0.0175(5) 0.0181(4) 0.0012(3) 0.0004(3) 0.0011(3)
P2 0.0188(4) 0.0180(5) 0.0231(5) 0.0008(4) 0.0015(3) 0.0035(3)
Si2 0.0176(5) 0.0262(6) 0.0175(5) 0.0010(4) -0.0004(3) 0.0006(4)
N1 0.0139(13) 0.0181(15) 0.0176(14) 0.0009(12) 0.0015(10) 0.0030(11)
C1 0.0176(16) 0.0159(18) 0.0191(17) 0.0027(14) 0.0020(12) 0.0039(13)
C2 0.0157(16) 0.0197(18) 0.0259(18) 0.0043(14) 0.0001(13) 0.0042(13)
C3 0.0161(16) 0.027(2) 0.0261(18) 0.0008(16) -0.0011(13) -0.0018(14)
C4 0.035(2) 0.031(2) 0.033(2) 0.0031(18) -0.0110(16) -0.0040(17)
C5 0.0245(18) 0.028(2) 0.037(2) 0.0009(17) -0.0002(15) 0.0005(15)
C6 0.0163(16) 0.030(2) 0.031(2) 0.0102(16) 0.0045(14) 0.0062(15)
C7 0.029(2) 0.030(2) 0.031(2) 0.0097(17) 0.0134(15) 0.0103(16)
C8 0.030(2) 0.024(2) 0.0221(18) 0.0039(15) 0.0048(14) 0.0066(15)
C9 0.0244(18) 0.022(2) 0.0204(17) 0.0050(14) 0.0027(13) 0.0066(14)
C10 0.0307(19) 0.028(2) 0.0186(18) -0.0050(15) 0.0021(14) -0.0031(16)
C11 0.050(3) 0.030(2) 0.038(2) -0.0014(19) -0.0106(18) -0.0036(19)
C12 0.030(2) 0.041(2) 0.037(2) 0.0002(19) -0.0065(16) -0.0014(18)
C13 0.0166(16) 0.0166(17) 0.0128(15) -0.0041(13) -0.0026(12) -0.0021(13)
C14 0.0174(16) 0.0225(19) 0.0224(17) 0.0000(15) 0.0009(13) -0.0022(14)
C15 0.0250(17) 0.0171(18) 0.0210(17) 0.0035(14) -0.0025(13) 0.0008(14)
C16 0.0218(17) 0.0218(19) 0.0271(19) 0.0004(15) -0.0005(14) 0.0066(14)
C17 0.0176(16) 0.0229(19) 0.0201(17) 0.0012(14) 0.0010(12) 0.0028(14)
C18 0.0184(16) 0.0174(18) 0.0160(16) 0.0003(13) -0.0014(12) -0.0010(13)
C19 0.0129(15) 0.0225(19) 0.0214(17) -0.0015(14) 0.0039(12) 0.0008(13)
C20 0.0201(17) 0.024(2) 0.0237(18) -0.0001(15) -0.0010(13) 0.0010(14)
C21 0.0232(19) 0.035(2) 0.0247(19) -0.0007(16) -0.0063(14) 0.0012(16)
C22 0.0237(18) 0.032(2) 0.0266(19) -0.0076(16) -0.0033(14) -0.0001(16)
C23 0.0257(18) 0.0186(19) 0.033(2) -0.0031(16) -0.0032(14) 0.0000(15)
C24 0.0226(17) 0.022(2) 0.0250(18) 0.0002(15) -0.0032(13) 0.0035(14)
C25 0.0122(15) 0.0233(19) 0.0194(17) 0.0059(14) -0.0016(12) 0.0024(13)
C26 0.0188(17) 0.0204(19) 0.0249(18) 0.0015(14) -0.0011(13) 0.0051(13)
C27 0.0174(17) 0.029(2) 0.0291(19) 0.0103(16) 0.0032(14) 0.0035(14)
C28 0.0232(18) 0.034(2) 0.0235(18) 0.0075(16) 0.0055(14) 0.0093(16)
C29 0.0268(19) 0.029(2) 0.0241(18) -0.0025(16) 0.0006(14) 0.0116(15)
C30 0.0209(17) 0.0206(19) 0.0251(18) 0.0009(15) -0.0015(13) 0.0030(14)
C31 0.0172(16) 0.0240(19) 0.0222(17) 0.0032(15) -0.0017(12) 0.0037(14)
C32 0.031(2) 0.028(2) 0.0248(19) -0.0049(16) 0.0016(14) -0.0059(16)
C33 0.0277(19) 0.027(2) 0.0217(18) 0.0018(15) 0.0002(14) 0.0024(15)
C34 0.025(2) 0.054(3) 0.025(2) -0.0056(19) -0.0028(15) 0.0046(18)
C35 0.0294(19) 0.023(2) 0.029(2) -0.0046(16) -0.0012(15) 0.0031(15)
C36 0.0221(18) 0.024(2) 0.034(2) 0.0020(16) -0.0007(14) 0.0065(15)
C37 0.031(2) 0.025(2) 0.033(2) 0.0053(16) 0.0110(15) 0.0091(16)

loop_
_atom_type_symbol
_atom_type_description
_atom_type_scat_dispersion_real
_atom_type_scat_dispersion_imag
_atom_type_scat_source
C C 0.0033 0.0016 'International Tables Vol C Tables 4.2.6.8 and 6.1.1.4'
H H 0.0000 0.0000 'International Tables Vol C Tables 4.2.6.8 and 6.1.1.4'
N N 0.0061 0.0033 'International Tables Vol C Tables 4.2.6.8 and 6.1.1.4'
Ni Ni 0.3393 1.1124 'International Tables Vol C Tables 4.2.6.8 and 6.1.1.4'
P P 0.1023 0.0942 'International Tables Vol C Tables 4.2.6.8 and 6.1.1.4'
Si Si 0.0817 0.0704 'International Tables Vol C Tables 4.2.6.8 and 6.1.1.4'

loop_
_geom_angle_atom_site_label_1
_geom_angle_atom_site_label_2
_geom_angle_atom_site_label_3
_geom_angle
N1 Ni1 C31 162.28(13)
N1 Ni1 P1 83.81(8)
C31 Ni1 P1 90.04(10)
N1 Ni1 P2 104.97(8)
C31 Ni1 P2 88.31(10)
P1 Ni1 P2 151.36(4)
C18 P1 C25 107.01(15)
C18 P1 C19 107.08(15)
C25 P1 C19 104.53(14)
C18 P1 Ni1 103.37(10)
C25 P1 Ni1 127.90(10)
C19 P1 Ni1 105.61(10)
C37 P2 C35 101.16(17)
C37 P2 C36 98.32(16)
C35 P2 C36 101.69(17)
C37 P2 Ni1 125.29(12)
C35 P2 Ni1 106.66(11)
C36 P2 Ni1 120.10(12)
C32 Si2 C33 109.71(16)
C32 Si2 C34 105.62(18)
C33 Si2 C34 106.73(16)
C32 Si2 C31 113.56(16)
C33 Si2 C31 109.30(16)
C34 Si2 C31 111.65(17)
C13 N1 C1 112.7(3)
C13 N1 Ni1 120.6(2)
C1 N1 Ni1 125.8(2)
C2 C1 C9 121.0(3)
C2 C1 N1 120.0(3)
C9 C1 N1 119.0(3)
C1 C2 C6 118.2(3)
C1 C2 C3 121.3(3)
C6 C2 C3 120.4(3)
C2 C3 C4 111.2(3)
C2 C3 C5 113.7(3)
C4 C3 C5 110.3(3)
C7 C6 C2 120.9(3)
C8 C7 C6 120.5(3)
C7 C8 C9 120.7(3)
C8 C9 C1 118.7(3)
C8 C9 C10 120.2(3)
C1 C9 C10 121.2(3)
C9 C10 C11 113.0(3)
C9 C10 C12 111.6(3)
C11 C10 C12 109.8(3)
N1 C13 C18 118.8(3)
N1 C13 C14 124.3(3)
C18 C13 C14 116.9(3)
C15 C14 C13 120.5(3)
C14 C15 C16 121.9(3)
C17 C16 C15 118.5(3)
C16 C17 C18 120.6(3)
C17 C18 C13 121.6(3)
C17 C18 P1 127.6(2)
C13 C18 P1 110.7(2)
C24 C19 C20 118.7(3)
C24 C19 P1 120.1(3)
C20 C19 P1 121.1(3)
C21 C20 C19 119.9(3)
C22 C21 C20 121.0(3)
C21 C22 C23 119.3(3)
C24 C23 C22 120.3(3)
C23 C24 C19 120.7(3)
C30 C25 C26 118.7(3)
C30 C25 P1 120.2(2)
C26 C25 P1 121.1(3)
C27 C26 C25 120.3(3)
C28 C27 C26 120.5(3)
C27 C28 C29 120.2(3)
C28 C29 C30 119.6(3)
C25 C30 C29 120.6(3)
Si2 C31 Ni1 106.73(17)

loop_
_geom_bond_atom_site_label_1
_geom_bond_atom_site_label_2
_geom_bond_distance
Ni1 N1 1.956(3)
Ni1 C31 1.980(3)
Ni1 P1 2.1578(9)
Ni1 P2 2.2162(9)
P1 C18 1.783(3)
P1 C25 1.823(3)
P1 C19 1.840(3)
P2 C37 1.823(3)
P2 C35 1.826(4)
P2 C36 1.829(3)
Si2 C32 1.875(4)
Si2 C33 1.878(3)
Si2 C34 1.876(4)
Si2 C31 1.880(3)
N1 C13 1.383(4)
N1 C1 1.434(4)
C1 C2 1.402(5)
C1 C9 1.420(5)
C2 C6 1.404(5)
C2 C3 1.523(5)
C3 C4 1.526(5)
C3 C5 1.530(5)
C6 C7 1.387(5)
C7 C8 1.384(5)
C8 C9 1.391(5)
C9 C10 1.518(5)
C10 C11 1.518(5)
C10 C12 1.532(5)
C13 C18 1.415(4)
C13 C14 1.420(5)
C14 C15 1.384(5)
C15 C16 1.397(5)
C16 C17 1.386(5)
C17 C18 1.399(4)
C19 C24 1.393(5)
C19 C20 1.397(5)
C20 C21 1.384(5)
C21 C22 1.377(5)
C22 C23 1.385(5)
C23 C24 1.381(5)
C25 C30 1.399(5)
C25 C26 1.400(5)
C26 C27 1.391(5)
C27 C28 1.377(5)
C28 C29 1.388(5)
C29 C30 1.397(5)
